data_1542518
loop_
_publ_author_name
'Tiritiris, Ioannis'
'Kress, Ralf'
'Kantlehner, Willi'

_publ_section_title
;
 <i>N</i>,<i>N</i>,<i>N</i>',<i>N</i>',<i>N</i>'',<i>N</i>'',<i>N</i>''',<i>N</i>'''-Octamethyl(but-2-yne)bisamidinium
 bis(tetraphenylborate)
;
_journal_coeditor_code HB4007
_journal_issue 2
_journal_name_full IUCrData
_journal_page_first x160166
_journal_paper_doi 10.1107/S2414314616001668
_journal_volume 1
_journal_year 2016
_chemical_formula_moiety '2(C24 H20 B), C12 H24 N4'
_chemical_formula_sum 'C60 H64 B2 N4'
_chemical_formula_weight 862.77
_chemical_name_systematic
;<i>N</i>,<i>N</i>,<i>N</i>',<i>N</i>',<i>N</i>'',<i>N</i>'',<i>N</i>''',<i>N</i>'''-Octamethylbut-2-yne)bisamidinium
bis(tetraphenylborate)
;
_space_group_crystal_system monoclinic
_space_group_IT_number 14
_space_group_name_Hall '-P 2yn'
_space_group_name_H-M_alt 'P 1 21/n 1'
_symmetry_space_group_name_Hall '-P 2yn'
_symmetry_space_group_name_H-M 'P 1 21/n 1'
_atom_sites_solution_hydrogens geom
_atom_sites_solution_primary direct
_atom_sites_solution_secondary difmap
_audit_creation_method SHELXL-2014/7
_cell_angle_alpha 90
_cell_angle_beta 103.034(2)
_cell_angle_gamma 90
_cell_formula_units_Z 2
_cell_length_a 13.8527(5)
_cell_length_b 10.4892(4)
_cell_length_c 16.7462(6)
_cell_measurement_reflns_used 50722
_cell_measurement_temperature 100(2)
_cell_measurement_theta_max 30.60
_cell_measurement_theta_min 1.73
_cell_volume 2370.60(15)
_computing_cell_refinement
;
SAINT (Bruker, 2008)
;
_computing_data_collection
;
APEX2 (Bruker, 2008)
;
_computing_data_reduction
;
SAINT (Bruker, 2008)
;
_computing_molecular_graphics
;
DIAMOND (Brandenburg & Putz, 2005)
;
_computing_publication_material
;
SHELXL2014 (Sheldrick, 2015)
;
_computing_structure_refinement
;
SHELXL2014 (Sheldrick, 2015)
;
_computing_structure_solution
;
SHELXS97 (Sheldrick, 2008)
;
_diffrn_ambient_temperature 100(2)
_diffrn_measured_fraction_theta_full 1.000
_diffrn_measured_fraction_theta_max 0.998
_diffrn_measurement_device_type 'Bruker Kappa APEXII Duo'
_diffrn_measurement_method '\f scans, and \w scans'
_diffrn_radiation_monochromator Triumph
_diffrn_radiation_type MoK\a
_diffrn_radiation_wavelength 0.71073
_diffrn_reflns_av_R_equivalents 0.0292
_diffrn_reflns_limit_h_max 19
_diffrn_reflns_limit_h_min -19
_diffrn_reflns_limit_k_max 14
_diffrn_reflns_limit_k_min -14
_diffrn_reflns_limit_l_max 23
_diffrn_reflns_limit_l_min -23
_diffrn_reflns_number 50722
_diffrn_reflns_theta_full 25.24
_diffrn_reflns_theta_max 30.60
_diffrn_reflns_theta_min 1.73
_diffrn_standards_decay_% 0
_diffrn_standards_interval_count 0
_diffrn_standards_number 0
_exptl_absorpt_coefficient_mu 0.069
_exptl_absorpt_correction_type none
_exptl_crystal_colour yellow
_exptl_crystal_density_diffrn 1.209
_exptl_crystal_density_method 'not measured'
_exptl_crystal_description block
_exptl_crystal_F_000 924
_exptl_crystal_size_max 0.35
_exptl_crystal_size_mid 0.23
_exptl_crystal_size_min 0.10
_refine_diff_density_max 0.384
_refine_diff_density_min -0.220
_refine_ls_extinction_method none
_refine_ls_goodness_of_fit_ref 1.018
_refine_ls_hydrogen_treatment constr
_refine_ls_matrix_type full
_refine_ls_number_parameters 302
_refine_ls_number_reflns 7271
_refine_ls_number_restraints 0
_refine_ls_restrained_S_all 1.018
_refine_ls_R_factor_all 0.0510
_refine_ls_R_factor_gt 0.0401
_refine_ls_shift/su_max 0.000
_refine_ls_shift/su_mean 0.000
_refine_ls_structure_factor_coef Fsqd
_refine_ls_weighting_details 'w=1/[\s^2^(Fo^2^)+(0.0612P)^2^+0.7005P] where P=(Fo^2^+2Fc^2^)/3'
_refine_ls_weighting_scheme calc
_refine_ls_wR_factor_gt 0.1050
_refine_ls_wR_factor_ref 0.1125
_reflns_number_gt 6046
_reflns_number_total 7271
_reflns_threshold_expression 'I > 2\s(I)'
_cod_data_source_file hb4007sup1.cif
_cod_data_source_block I
_cod_depositor_comments 'Adding full bibliography for 1542518.cif.'
_cod_database_code 1542518
_cod_database_fobs_code 1542518
_shelx_space_group_comment
;
The symmetry employed for this shelxl refinement is uniquely defined
by the following loop, which should always be used as a source of
symmetry information in preference to the above space-group names.
They are only intended as comments.
;

loop_
_symmetry_equiv_pos_as_xyz
'x, y, z'
'-x+1/2, y+1/2, -z+1/2'
'-x, -y, -z'
'x-1/2, -y-1/2, z-1/2'

loop_
_atom_site_type_symbol
_atom_site_label
_atom_site_fract_x
_atom_site_fract_y
_atom_site_fract_z
_atom_site_U_iso_or_equiv
_atom_site_adp_type
_atom_site_calc_flag
_atom_site_occupancy
N N1 0.35927(6) 0.47150(8) 0.10360(5) 0.01587(15) Uani d 1
C C1 0.36503(6) 0.50484(8) 0.02850(5) 0.01380(16) Uani d 1
N N2 0.28770(5) 0.54206(8) -0.02893(5) 0.01533(15) Uani d 1
C C2 0.46046(7) 0.50074(9) 0.00825(5) 0.01554(17) Uani d 1
C C3 0.44900(7) 0.46323(11) 0.16970(6) 0.02152(19) Uani d 1
H H3A 0.4792 0.3789 0.1688 0.032 Uiso calc 1
H H3B 0.4315 0.4763 0.2226 0.032 Uiso calc 1
H H3C 0.4962 0.5290 0.1618 0.032 Uiso calc 1
C C4 0.26820(7) 0.41956(11) 0.12146(6) 0.0228(2) Uani d 1
H H4A 0.2361 0.4851 0.1482 0.034 Uiso calc 1
H H4B 0.2844 0.3458 0.1579 0.034 Uiso calc 1
H H4C 0.2232 0.3931 0.0702 0.034 Uiso calc 1
C C5 0.29145(7) 0.53857(11) -0.11567(6) 0.02100(19) Uani d 1
H H5A 0.3159 0.6204 -0.1312 0.032 Uiso calc 1
H H5B 0.2249 0.5228 -0.1492 0.032 Uiso calc 1
H H5C 0.3361 0.4702 -0.1246 0.032 Uiso calc 1
C C6 0.20340(7) 0.60966(10) -0.00906(6) 0.02072(19) Uani d 1
H H6A 0.1480 0.5503 -0.0124 0.031 Uiso calc 1
H H6B 0.1831 0.6795 -0.0481 0.031 Uiso calc 1
H H6C 0.2228 0.6444 0.0466 0.031 Uiso calc 1
B B1 0.48759(7) 0.85310(10) 0.22798(6) 0.01361(17) Uani d 1
C C7 0.51523(7) 0.83135(9) 0.13802(5) 0.01530(17) Uani d 1
C C8 0.44148(7) 0.82171(9) 0.06504(6) 0.01623(17) Uani d 1
H H8 0.3741 0.8182 0.0688 0.019 Uiso calc 1
C C9 0.46258(7) 0.81705(9) -0.01235(6) 0.01939(18) Uani d 1
H H9 0.4099 0.8123 -0.0597 0.023 Uiso calc 1
C C10 0.55982(8) 0.81925(10) -0.02087(6) 0.02158(19) Uani d 1
H H10 0.5745 0.8168 -0.0736 0.026 Uiso calc 1
C C11 0.63533(7) 0.82504(10) 0.04943(6) 0.0224(2) Uani d 1
H H11 0.7025 0.8245 0.0450 0.027 Uiso calc 1
C C12 0.61303(7) 0.83171(10) 0.12652(6) 0.01945(18) Uani d 1
H H12 0.6662 0.8367 0.1735 0.023 Uiso calc 1
C C13 0.36643(6) 0.86150(9) 0.21106(5) 0.01375(16) Uani d 1
C C14 0.31746(7) 0.97595(9) 0.18302(6) 0.01610(17) Uani d 1
H H14 0.3559 1.0508 0.1825 0.019 Uiso calc 1
C C15 0.21492(7) 0.98402(9) 0.15596(6) 0.01789(18) Uani d 1
H H15 0.1850 1.0629 0.1363 0.021 Uiso calc 1
C C16 0.15618(7) 0.87675(10) 0.15760(6) 0.01854(18) Uani d 1
H H16 0.0862 0.8815 0.1390 0.022 Uiso calc 1
C C17 0.20162(7) 0.76264(10) 0.18688(6) 0.01761(18) Uani d 1
H H17 0.1625 0.6890 0.1895 0.021 Uiso calc 1
C C18 0.30466(6) 0.75586(9) 0.21241(5) 0.01508(17) Uani d 1
H H18 0.3341 0.6765 0.2315 0.018 Uiso calc 1
C C19 0.53348(6) 0.74262(8) 0.29627(5) 0.01362(16) Uani d 1
C C20 0.62028(7) 0.67306(9) 0.29618(6) 0.01631(17) Uani d 1
H H20 0.6510 0.6835 0.2513 0.020 Uiso calc 1
C C21 0.66342(7) 0.58937(9) 0.35897(6) 0.01956(18) Uani d 1
H H21 0.7224 0.5451 0.3562 0.023 Uiso calc 1
C C22 0.62051(7) 0.57050(9) 0.42547(6) 0.02021(19) Uani d 1
H H22 0.6501 0.5147 0.4688 0.024 Uiso calc 1
C C23 0.53331(7) 0.63495(9) 0.42726(6) 0.01810(18) Uani d 1
H H23 0.5021 0.6221 0.4716 0.022 Uiso calc 1
C C24 0.49160(6) 0.71839(9) 0.36407(5) 0.01535(17) Uani d 1
H H24 0.4320 0.7611 0.3669 0.018 Uiso calc 1
C C25 0.53179(6) 0.99115(9) 0.26813(6) 0.01544(17) Uani d 1
C C26 0.51539(7) 1.02990(9) 0.34439(6) 0.01835(18) Uani d 1
H H26 0.4804 0.9740 0.3725 0.022 Uiso calc 1
C C27 0.54799(8) 1.14631(10) 0.38057(7) 0.0242(2) Uani d 1
H H27 0.5351 1.1683 0.4322 0.029 Uiso calc 1
C C28 0.59942(8) 1.23028(10) 0.34106(8) 0.0279(2) Uani d 1
H H28 0.6223 1.3097 0.3654 0.034 Uiso calc 1
C C29 0.61661(8) 1.19598(10) 0.26577(7) 0.0267(2) Uani d 1
H H29 0.6518 1.2524 0.2382 0.032 Uiso calc 1
C C30 0.58281(7) 1.07926(10) 0.22980(6) 0.02066(19) Uani d 1
H H30 0.5948 1.0588 0.1776 0.025 Uiso calc 1

loop_
_atom_site_aniso_label
_atom_site_aniso_U_11
_atom_site_aniso_U_22
_atom_site_aniso_U_33
_atom_site_aniso_U_12
_atom_site_aniso_U_13
_atom_site_aniso_U_23
N1 0.0133(3) 0.0207(4) 0.0138(3) 0.0001(3) 0.0034(3) 0.0011(3)
C1 0.0132(4) 0.0139(4) 0.0144(4) -0.0003(3) 0.0033(3) -0.0013(3)
N2 0.0130(3) 0.0190(4) 0.0135(3) 0.0013(3) 0.0022(3) 0.0003(3)
C2 0.0159(4) 0.0171(4) 0.0132(4) 0.0009(3) 0.0023(3) 0.0009(3)
C3 0.0173(4) 0.0317(5) 0.0141(4) 0.0030(4) 0.0005(3) 0.0005(4)
C4 0.0190(4) 0.0307(5) 0.0200(4) -0.0057(4) 0.0073(3) 0.0030(4)
C5 0.0201(4) 0.0298(5) 0.0124(4) 0.0000(4) 0.0023(3) 0.0001(3)
C6 0.0150(4) 0.0251(5) 0.0212(4) 0.0057(3) 0.0023(3) -0.0021(4)
B1 0.0117(4) 0.0148(4) 0.0139(4) -0.0003(3) 0.0019(3) 0.0011(3)
C7 0.0154(4) 0.0152(4) 0.0154(4) 0.0001(3) 0.0036(3) 0.0021(3)
C8 0.0173(4) 0.0158(4) 0.0156(4) -0.0005(3) 0.0036(3) 0.0001(3)
C9 0.0251(5) 0.0179(4) 0.0148(4) -0.0018(3) 0.0038(3) -0.0002(3)
C10 0.0297(5) 0.0195(4) 0.0183(4) -0.0013(4) 0.0112(4) 0.0007(3)
C11 0.0211(4) 0.0248(5) 0.0241(5) 0.0005(4) 0.0109(4) 0.0029(4)
C12 0.0157(4) 0.0240(5) 0.0190(4) 0.0007(3) 0.0046(3) 0.0033(4)
C13 0.0132(4) 0.0165(4) 0.0114(4) 0.0000(3) 0.0024(3) -0.0010(3)
C14 0.0149(4) 0.0175(4) 0.0155(4) 0.0006(3) 0.0027(3) -0.0001(3)
C15 0.0164(4) 0.0211(4) 0.0154(4) 0.0049(3) 0.0017(3) -0.0006(3)
C16 0.0122(4) 0.0280(5) 0.0148(4) 0.0010(3) 0.0015(3) -0.0038(3)
C17 0.0137(4) 0.0231(5) 0.0159(4) -0.0035(3) 0.0032(3) -0.0040(3)
C18 0.0139(4) 0.0170(4) 0.0140(4) -0.0007(3) 0.0022(3) -0.0016(3)
C19 0.0129(3) 0.0131(4) 0.0138(4) -0.0020(3) 0.0010(3) -0.0010(3)
C20 0.0162(4) 0.0162(4) 0.0162(4) 0.0002(3) 0.0029(3) -0.0008(3)
C21 0.0187(4) 0.0165(4) 0.0220(4) 0.0035(3) 0.0015(3) 0.0006(3)
C22 0.0236(4) 0.0155(4) 0.0189(4) 0.0005(3) -0.0008(3) 0.0031(3)
C23 0.0210(4) 0.0170(4) 0.0157(4) -0.0037(3) 0.0028(3) 0.0015(3)
C24 0.0145(4) 0.0153(4) 0.0158(4) -0.0018(3) 0.0027(3) -0.0003(3)
C25 0.0113(3) 0.0154(4) 0.0175(4) 0.0009(3) -0.0011(3) 0.0024(3)
C26 0.0153(4) 0.0173(4) 0.0210(4) 0.0007(3) 0.0009(3) -0.0009(3)
C27 0.0208(4) 0.0198(5) 0.0281(5) 0.0037(4) -0.0027(4) -0.0061(4)
C28 0.0218(5) 0.0147(4) 0.0408(6) -0.0005(4) -0.0066(4) -0.0027(4)
C29 0.0206(4) 0.0177(5) 0.0377(6) -0.0043(4) -0.0018(4) 0.0083(4)
C30 0.0174(4) 0.0189(4) 0.0237(5) -0.0015(3) 0.0003(3) 0.0063(4)

loop_
_atom_type_symbol
_atom_type_description
_atom_type_scat_dispersion_real
_atom_type_scat_dispersion_imag
_atom_type_scat_source
C C 0.0033 0.0016 'International Tables Vol C Tables 4.2.6.8 and 6.1.1.4'
H H 0.0000 0.0000 'International Tables Vol C Tables 4.2.6.8 and 6.1.1.4'
B B 0.0013 0.0007 'International Tables Vol C Tables 4.2.6.8 and 6.1.1.4'
N N 0.0061 0.0033 'International Tables Vol C Tables 4.2.6.8 and 6.1.1.4'

loop_
_geom_angle_atom_site_label_1
_geom_angle_atom_site_label_2
_geom_angle_atom_site_label_3
_geom_angle_site_symmetry_1
_geom_angle
C1 N1 C4 . 122.05(8)
C1 N1 C3 . 120.61(8)
C4 N1 C3 . 116.44(8)
N1 C1 N2 . 123.66(8)
N1 C1 C2 . 118.12(8)
N2 C1 C2 . 118.22(8)
C1 N2 C5 . 120.52(8)
C1 N2 C6 . 122.11(8)
C5 N2 C6 . 116.41(8)
C2 C2 C1 3_665 179.01(14)
N1 C3 H3A . 109.5
N1 C3 H3B . 109.5
H3A C3 H3B . 109.5
N1 C3 H3C . 109.5
H3A C3 H3C . 109.5
H3B C3 H3C . 109.5
N1 C4 H4A . 109.5
N1 C4 H4B . 109.5
H4A C4 H4B . 109.5
N1 C4 H4C . 109.5
H4A C4 H4C . 109.5
H4B C4 H4C . 109.5
N2 C5 H5A . 109.5
N2 C5 H5B . 109.5
H5A C5 H5B . 109.5
N2 C5 H5C . 109.5
H5A C5 H5C . 109.5
H5B C5 H5C . 109.5
N2 C6 H6A . 109.5
N2 C6 H6B . 109.5
H6A C6 H6B . 109.5
N2 C6 H6C . 109.5
H6A C6 H6C . 109.5
H6B C6 H6C . 109.5
C13 B1 C19 . 112.11(7)
C13 B1 C7 . 106.77(7)
C19 B1 C7 . 113.74(7)
C13 B1 C25 . 107.07(7)
C19 B1 C25 . 106.46(7)
C7 B1 C25 . 110.54(7)
C8 C7 C12 . 114.38(8)
C8 C7 B1 . 121.95(8)
C12 C7 B1 . 123.46(8)
C9 C8 C7 . 123.14(9)
C9 C8 H8 . 118.4
C7 C8 H8 . 118.4
C10 C9 C8 . 120.53(9)
C10 C9 H9 . 119.7
C8 C9 H9 . 119.7
C9 C10 C11 . 118.50(9)
C9 C10 H10 . 120.7
C11 C10 H10 . 120.7
C10 C11 C12 . 120.32(9)
C10 C11 H11 . 119.8
C12 C11 H11 . 119.8
C11 C12 C7 . 123.09(9)
C11 C12 H12 . 118.5
C7 C12 H12 . 118.5
C18 C13 C14 . 115.43(8)
C18 C13 B1 . 123.96(8)
C14 C13 B1 . 120.08(8)
C15 C14 C13 . 122.70(9)
C15 C14 H14 . 118.7
C13 C14 H14 . 118.7
C16 C15 C14 . 120.14(9)
C16 C15 H15 . 119.9
C14 C15 H15 . 119.9
C17 C16 C15 . 118.87(8)
C17 C16 H16 . 120.6
C15 C16 H16 . 120.6
C16 C17 C18 . 120.17(9)
C16 C17 H17 . 119.9
C18 C17 H17 . 119.9
C17 C18 C13 . 122.66(9)
C17 C18 H18 . 118.7
C13 C18 H18 . 118.7
C20 C19 C24 . 114.49(8)
C20 C19 B1 . 123.97(8)
C24 C19 B1 . 121.35(8)
C21 C20 C19 . 123.09(9)
C21 C20 H20 . 118.5
C19 C20 H20 . 118.5
C22 C21 C20 . 120.35(9)
C22 C21 H21 . 119.8
C20 C21 H21 . 119.8
C21 C22 C23 . 118.60(9)
C21 C22 H22 . 120.7
C23 C22 H22 . 120.7
C22 C23 C24 . 120.15(9)
C22 C23 H23 . 119.9
C24 C23 H23 . 119.9
C23 C24 C19 . 123.30(8)
C23 C24 H24 . 118.3
C19 C24 H24 . 118.3
C30 C25 C26 . 115.21(9)
C30 C25 B1 . 124.66(8)
C26 C25 B1 . 120.07(8)
C27 C26 C25 . 123.06(10)
C27 C26 H26 . 118.5
C25 C26 H26 . 118.5
C28 C27 C26 . 119.95(10)
C28 C27 H27 . 120.0
C26 C27 H27 . 120.0
C29 C28 C27 . 118.76(10)
C29 C28 H28 . 120.6
C27 C28 H28 . 120.6
C28 C29 C30 . 120.73(10)
C28 C29 H29 . 119.6
C30 C29 H29 . 119.6
C29 C30 C25 . 122.28(10)
C29 C30 H30 . 118.9
C25 C30 H30 . 118.9

loop_
_geom_bond_atom_site_label_1
_geom_bond_atom_site_label_2
_geom_bond_site_symmetry_2
_geom_bond_distance
N1 C1 . 1.3249(11)
N1 C4 . 1.4656(12)
N1 C3 . 1.4687(12)
C1 N2 . 1.3267(11)
C1 C2 . 1.4377(12)
N2 C5 . 1.4656(12)
N2 C6 . 1.4672(12)
C2 C2 3_665 1.1889(18)
C3 H3A . 0.9800
C3 H3B . 0.9800
C3 H3C . 0.9800
C4 H4A . 0.9800
C4 H4B . 0.9800
C4 H4C . 0.9800
C5 H5A . 0.9800
C5 H5B . 0.9800
C5 H5C . 0.9800
C6 H6A . 0.9800
C6 H6B . 0.9800
C6 H6C . 0.9800
B1 C13 . 1.6404(13)
B1 C19 . 1.6514(13)
B1 C7 . 1.6517(13)
B1 C25 . 1.6547(14)
C7 C8 . 1.4086(12)
C7 C12 . 1.4107(12)
C8 C9 . 1.3923(13)
C8 H8 . 0.9500
C9 C10 . 1.3863(14)
C9 H9 . 0.9500
C10 C11 . 1.3886(15)
C10 H10 . 0.9500
C11 C12 . 1.3953(14)
C11 H11 . 0.9500
C12 H12 . 0.9500
C13 C18 . 1.4034(12)
C13 C14 . 1.4064(13)
C14 C15 . 1.3928(12)
C14 H14 . 0.9500
C15 C16 . 1.3925(14)
C15 H15 . 0.9500
C16 C17 . 1.3892(14)
C16 H16 . 0.9500
C17 C18 . 1.3963(12)
C17 H17 . 0.9500
C18 H18 . 0.9500
C19 C20 . 1.4068(12)
C19 C24 . 1.4097(12)
C20 C21 . 1.3964(13)
C20 H20 . 0.9500
C21 C22 . 1.3897(14)
C21 H21 . 0.9500
C22 C23 . 1.3904(14)
C22 H22 . 0.9500
C23 C24 . 1.3942(13)
C23 H23 . 0.9500
C24 H24 . 0.9500
C25 C30 . 1.4037(13)
C25 C26 . 1.4065(13)
C26 C27 . 1.3923(14)
C26 H26 . 0.9500
C27 C28 . 1.3905(17)
C27 H27 . 0.9500
C28 C29 . 1.3826(18)
C28 H28 . 0.9500
C29 C30 . 1.3978(15)
C29 H29 . 0.9500
C30 H30 . 0.9500

loop_
_geom_hbond_atom_site_label_D
_geom_hbond_atom_site_label_H
_geom_hbond_atom_site_label_A
_geom_hbond_site_symmetry_A
_geom_hbond_distance_DH
_geom_hbond_distance_HA
_geom_hbond_distance_DA
_geom_hbond_angle_DHA
_geom_hbond_publ_flag
C4 H4B Cg1 2_545 0.98 2.85 3.4010(10) 116 y
C5 H5B Cg3 4_575 0.98 2.59 3.4890(10) 153 y
C6 H6B Cg2 4_575 0.98 2.54 3.4870(10) 162 y

loop_
_geom_torsion_atom_site_label_1
_geom_torsion_atom_site_label_2
_geom_torsion_atom_site_label_3
_geom_torsion_atom_site_label_4
_geom_torsion
C4 N1 C1 N2 27.07(14)
C3 N1 C1 N2 -164.18(9)
C4 N1 C1 C2 -153.09(9)
C3 N1 C1 C2 15.67(13)
N1 C1 N2 C5 -160.48(9)
C2 C1 N2 C5 19.68(13)
N1 C1 N2 C6 31.11(14)
C2 C1 N2 C6 -148.73(9)
C13 B1 C7 C8 -0.75(12)
C19 B1 C7 C8 123.44(9)
C25 B1 C7 C8 -116.87(9)
C13 B1 C7 C12 173.68(8)
C19 B1 C7 C12 -62.12(11)
C25 B1 C7 C12 57.56(11)
C12 C7 C8 C9 -1.99(14)
B1 C7 C8 C9 172.92(9)
C7 C8 C9 C10 1.31(15)
C8 C9 C10 C11 0.56(15)
C9 C10 C11 C12 -1.58(15)
C10 C11 C12 C7 0.83(16)
C8 C7 C12 C11 0.92(14)
B1 C7 C12 C11 -173.89(9)
C19 B1 C13 C18 -34.32(12)
C7 B1 C13 C18 90.87(10)
C25 B1 C13 C18 -150.71(8)
C19 B1 C13 C14 154.37(8)
C7 B1 C13 C14 -80.44(10)
C25 B1 C13 C14 37.98(11)
C18 C13 C14 C15 -1.88(13)
B1 C13 C14 C15 170.14(8)
C13 C14 C15 C16 1.44(14)
C14 C15 C16 C17 0.26(14)
C15 C16 C17 C18 -1.38(14)
C16 C17 C18 C13 0.89(14)
C14 C13 C18 C17 0.72(13)
B1 C13 C18 C17 -170.95(8)
C13 B1 C19 C20 149.05(8)
C7 B1 C19 C20 27.79(12)
C25 B1 C19 C20 -94.19(10)
C13 B1 C19 C24 -36.27(11)
C7 B1 C19 C24 -157.52(8)
C25 B1 C19 C24 80.50(9)
C24 C19 C20 C21 -1.70(13)
B1 C19 C20 C21 173.32(9)
C19 C20 C21 C22 0.50(15)
C20 C21 C22 C23 1.03(14)
C21 C22 C23 C24 -1.24(14)
C22 C23 C24 C19 -0.06(14)
C20 C19 C24 C23 1.48(13)
B1 C19 C24 C23 -173.68(8)
C13 B1 C25 C30 -114.00(9)
C19 B1 C25 C30 125.92(9)
C7 B1 C25 C30 1.93(12)
C13 B1 C25 C26 63.10(10)
C19 B1 C25 C26 -56.98(10)
C7 B1 C25 C26 179.03(8)
C30 C25 C26 C27 -0.75(13)
B1 C25 C26 C27 -178.12(8)
C25 C26 C27 C28 -0.03(15)
C26 C27 C28 C29 0.36(15)
C27 C28 C29 C30 0.14(15)
C28 C29 C30 C25 -1.01(15)
C26 C25 C30 C29 1.26(13)
B1 C25 C30 C29 178.49(9)
